data_4504657
loop_
_publ_author_name
'Hulme, Ashley T.'
'Tocher, Derek A.'

_publ_section_title
;
 The Discovery of New Crystal Forms of 5-Fluorocytosine Consistent with
 the Results of Computational Crystal Structure Prediction
;
_journal_coden_ASTM CGDEFU
_journal_issue 2
_journal_name_full 'Crystal Growth & Design'
_journal_page_first 481
_journal_page_last 487
_journal_paper_doi 10.1021/cg050398g
_journal_volume 6
_journal_year 2006
_chemical_formula_moiety 'C4 H4 F N3 O, H2 0'
_chemical_formula_sum 'C4 H6 F N3 O2'
_chemical_formula_weight 147.12
_chemical_name_systematic
;
 5-fluorocytosine monohydrate II
;
_space_group_IT_number 2
_symmetry_cell_setting triclinic
_symmetry_space_group_name_Hall '-P 1'
_symmetry_space_group_name_H-M 'P -1'
_atom_sites_solution_hydrogens difmap
_atom_sites_solution_primary direct
_atom_sites_solution_secondary difmap
_audit_creation_method SHELXL-97
_cell_angle_alpha 110.036(2)
_cell_angle_beta 100.460(2)
_cell_angle_gamma 96.710(2)
_cell_formula_units_Z 2
_cell_length_a 4.1026(5)
_cell_length_b 8.2731(10)
_cell_length_c 9.9191(12)
_cell_measurement_reflns_used 1629
_cell_measurement_temperature 150(2)
_cell_measurement_theta_max 27.9925
_cell_measurement_theta_min 2.249
_cell_volume 305.14(6)
_computing_cell_refinement 'Bruker SAINT'
_computing_data_collection 'Bruker SMART'
_computing_data_reduction 'Bruker SAINT'
_computing_structure_refinement 'SHELXL-97 (Sheldrick, 1997)'
_computing_structure_solution 'SHELXS-97 (Sheldrick, 1990)'
_diffrn_ambient_temperature 150(2)
_diffrn_measured_fraction_theta_full 0.978
_diffrn_measured_fraction_theta_max 0.916
_diffrn_measurement_device_type 'Bruker SMART APEX diffractometer'
_diffrn_measurement_method '\w rotation with narrow frames'
_diffrn_radiation_monochromator graphite
_diffrn_radiation_source 'fine-focus sealed tube'
_diffrn_radiation_type MoK\a
_diffrn_radiation_wavelength 0.71073
_diffrn_reflns_av_R_equivalents 0.0117
_diffrn_reflns_av_sigmaI/netI 0.0167
_diffrn_reflns_limit_h_max 5
_diffrn_reflns_limit_h_min -5
_diffrn_reflns_limit_k_max 10
_diffrn_reflns_limit_k_min -10
_diffrn_reflns_limit_l_max 12
_diffrn_reflns_limit_l_min -13
_diffrn_reflns_number 2672
_diffrn_reflns_theta_full 26.00
_diffrn_reflns_theta_max 28.20
_diffrn_reflns_theta_min 2.25
_diffrn_standards_decay_% 0
_diffrn_standards_number 0
_exptl_absorpt_coefficient_mu 0.148
_exptl_absorpt_correction_T_max 0.9806
_exptl_absorpt_correction_T_min 0.9413
_exptl_absorpt_correction_type multi-scan
_exptl_absorpt_process_details 'SADABS (Sheldrick, 1996)'
_exptl_crystal_colour colourless
_exptl_crystal_density_diffrn 1.601
_exptl_crystal_density_method 'not measured'
_exptl_crystal_description block
_exptl_crystal_F_000 152
_exptl_crystal_size_max 0.41
_exptl_crystal_size_mid 0.17
_exptl_crystal_size_min 0.13
_refine_diff_density_max 0.362
_refine_diff_density_min -0.231
_refine_diff_density_rms 0.053
_refine_ls_extinction_method none
_refine_ls_goodness_of_fit_ref 1.056
_refine_ls_hydrogen_treatment mixed
_refine_ls_matrix_type full
_refine_ls_number_parameters 116
_refine_ls_number_reflns 1381
_refine_ls_number_restraints 2
_refine_ls_restrained_S_all 1.057
_refine_ls_R_factor_all 0.0389
_refine_ls_R_factor_gt 0.0368
_refine_ls_shift/su_max 0.000
_refine_ls_shift/su_mean 0.000
_refine_ls_structure_factor_coef Fsqd
_refine_ls_weighting_details 'calc w=1/[\s^2^(Fo^2^)+(0.0706P)^2^+0.0554P] where P=(Fo^2^+2Fc^2^)/3'
_refine_ls_weighting_scheme calc
_refine_ls_wR_factor_gt 0.1073
_refine_ls_wR_factor_ref 0.1096
_reflns_number_gt 1278
_reflns_number_total 1381
_reflns_threshold_expression I>2\s(I)
_cod_data_source_file cg050398gsi20050809_092746.cif
_cod_data_source_block str0312
_cod_original_sg_symbol_Hall -P1
_cod_original_sg_symbol_H-M P-1
_cod_database_code 4504657

loop_
_symmetry_equiv_pos_as_xyz
'x, y, z'
'-x, -y, -z'

loop_
_atom_site_label
_atom_site_type_symbol
_atom_site_fract_x
_atom_site_fract_y
_atom_site_fract_z
_atom_site_U_iso_or_equiv
_atom_site_adp_type
_atom_site_occupancy
_atom_site_symmetry_multiplicity
_atom_site_calc_flag
_atom_site_refinement_flags
F5 F 0.96187(17) 1.07169(8) 0.15065(7) 0.0276(2) Uani 1 1 d .
O2 O 0.0751(2) 0.57917(10) 0.19429(8) 0.0255(2) Uani 1 1 d .
N4 N 0.7980(2) 1.11235(12) 0.41271(10) 0.0234(2) Uani 1 1 d .
H2 H 0.729(4) 1.122(2) 0.4928(19) 0.029(3) Uiso 1 1 d .
H3 H 0.927(4) 1.188(2) 0.4027(19) 0.036(4) Uiso 1 1 d .
N3 N 0.4353(2) 0.84333(11) 0.30838(9) 0.0195(2) Uani 1 1 d .
N1 N 0.3456(2) 0.68191(11) 0.05245(9) 0.0192(2) Uani 1 1 d .
H1 H 0.217(4) 0.591(2) -0.025(2) 0.037(4) Uiso 1 1 d .
C6 C 0.5730(3) 0.80392(14) 0.03689(11) 0.0199(2) Uani 1 1 d .
H6 H 0.603(4) 0.782(2) -0.0599(18) 0.030(4) Uiso 1 1 d .
C5 C 0.7321(3) 0.94504(13) 0.15685(11) 0.0196(2) Uani 1 1 d .
C4 C 0.6544(3) 0.96786(13) 0.29663(11) 0.0183(2) Uani 1 1 d .
C2 C 0.2817(3) 0.69865(13) 0.18762(11) 0.0187(2) Uani 1 1 d .
O3 O 0.1913(3) 0.43298(14) 0.40690(12) 0.0555(4) Uani 1 1 d D
H7 H 0.171(5) 0.476(3) 0.338(2) 0.072(6) Uiso 1 1 d D
H8B H 0.0000 0.5000 0.5000 0.108(13) Uiso 1 2 d S
H8A H 0.402(3) 0.469(4) 0.448(3) 0.025(7) Uiso 0.50 1 d PD

loop_
_atom_site_aniso_label
_atom_site_aniso_U_11
_atom_site_aniso_U_22
_atom_site_aniso_U_33
_atom_site_aniso_U_23
_atom_site_aniso_U_13
_atom_site_aniso_U_12
F5 0.0300(4) 0.0263(4) 0.0229(4) 0.0079(3) 0.0087(3) -0.0081(3)
O2 0.0316(4) 0.0225(4) 0.0170(4) 0.0063(3) 0.0030(3) -0.0076(3)
N4 0.0300(5) 0.0181(4) 0.0178(5) 0.0045(3) 0.0055(4) -0.0044(4)
N3 0.0233(5) 0.0180(4) 0.0148(4) 0.0047(3) 0.0043(3) -0.0004(3)
N1 0.0226(4) 0.0174(4) 0.0144(4) 0.0036(3) 0.0036(3) -0.0001(3)
C6 0.0216(5) 0.0219(5) 0.0168(5) 0.0073(4) 0.0067(4) 0.0032(4)
C5 0.0195(5) 0.0197(5) 0.0203(5) 0.0089(4) 0.0057(4) 0.0005(4)
C4 0.0196(5) 0.0174(5) 0.0170(5) 0.0063(4) 0.0033(4) 0.0023(4)
C2 0.0212(5) 0.0179(5) 0.0161(5) 0.0063(4) 0.0035(4) 0.0016(4)
O3 0.0793(9) 0.0387(6) 0.0355(6) 0.0216(5) -0.0119(5) -0.0215(5)

loop_
_atom_type_symbol
_atom_type_description
_atom_type_scat_dispersion_real
_atom_type_scat_dispersion_imag
_atom_type_scat_source
C C 0.0033 0.0016 'International Tables Vol C Tables 4.2.6.8 and 6.1.1.4'
H H 0.0000 0.0000 'International Tables Vol C Tables 4.2.6.8 and 6.1.1.4'
N N 0.0061 0.0033 'International Tables Vol C Tables 4.2.6.8 and 6.1.1.4'
O O 0.0106 0.0060 'International Tables Vol C Tables 4.2.6.8 and 6.1.1.4'
F F 0.0171 0.0103 'International Tables Vol C Tables 4.2.6.8 and 6.1.1.4'

loop_
_geom_angle_atom_site_label_1
_geom_angle_atom_site_label_2
_geom_angle_atom_site_label_3
_geom_angle
C4 N4 H2 115.5(10)
C4 N4 H3 118.9(12)
H2 N4 H3 125.3(16)
C4 N3 C2 119.88(9)
C6 N1 C2 121.79(9)
C6 N1 H1 121.9(11)
C2 N1 H1 116.1(11)
C5 C6 N1 118.40(9)
C5 C6 H6 125.3(9)
N1 C6 H6 116.3(9)
C6 C5 F5 121.99(9)
C6 C5 C4 120.14(10)
F5 C5 C4 117.85(9)
N4 C4 N3 120.47(9)
N4 C4 C5 119.80(10)
N3 C4 C5 119.72(9)
O2 C2 N3 121.72(9)
O2 C2 N1 118.32(9)
N3 C2 N1 119.95(9)
H7 O3 H8B 110.0
H7 O3 H8A 101(2)

loop_
_geom_bond_atom_site_label_1
_geom_bond_atom_site_label_2
_geom_bond_distance
F5 C5 1.3507(11)
O2 C2 1.2526(13)
N4 C4 1.3220(13)
N4 H2 0.872(17)
N4 H3 0.814(18)
N3 C4 1.3368(13)
N3 C2 1.3535(13)
N1 C6 1.3608(13)
N1 C2 1.3765(13)
N1 H1 0.896(19)
C6 C5 1.3391(15)
C6 H6 0.948(16)
C5 C4 1.4335(15)
O3 H7 0.87(2)
O3 H8B 1.3379
O3 H8A 0.856(10)

loop_
_geom_hbond_atom_site_label_D
_geom_hbond_atom_site_label_H
_geom_hbond_atom_site_label_A
_geom_hbond_distance_DH
_geom_hbond_distance_HA
_geom_hbond_distance_DA
_geom_hbond_angle_DHA
_geom_hbond_site_symmetry_A
N4 H2 N3 0.872(17) 2.137(17) 3.0087(14) 178.0(14) 2_676
N4 H3 O3 0.814(18) 2.170(18) 2.9633(14) 164.9(16) 1_665
N1 H1 O2 0.896(19) 1.867(19) 2.7581(12) 173.1(15) 2_565
O3 H7 O2 0.87(2) 1.90(2) 2.7668(13) 173(2) .

loop_
_geom_torsion_atom_site_label_1
_geom_torsion_atom_site_label_2
_geom_torsion_atom_site_label_3
_geom_torsion_atom_site_label_4
_geom_torsion
C2 N1 C6 C5 -1.28(15)
N1 C6 C5 F5 179.80(8)
N1 C6 C5 C4 -1.92(15)
C2 N3 C4 N4 177.84(9)
C2 N3 C4 C5 -1.70(15)
C6 C5 C4 N4 -176.07(10)
F5 C5 C4 N4 2.28(15)
C6 C5 C4 N3 3.47(15)
F5 C5 C4 N3 -178.18(8)
C4 N3 C2 O2 179.97(9)
C4 N3 C2 N1 -1.45(15)
C6 N1 C2 O2 -178.31(9)
C6 N1 C2 N3 3.06(15)
